data_1552290
loop_
_publ_author_name
'Hazra, Arpan'
'van Heerden, Dewald'
'Sanyal, Somananda'
'Lama, Prem'
'Esterhuysen, Catharine'
'Barbour, Len'

_publ_section_title
;
 CO2-induced single-crystal to single-crystal transformations of an
 interpenetrated flexible MOF explained by in situ crystallographic
 analysis and molecular modeling
;
_journal_name_full 'Chemical Science'
_journal_paper_doi 10.1039/C9SC04043A
_journal_year 2019
_chemical_formula_sum 'C37 H24 N2 O10 Zn2'
_chemical_formula_weight 787.32
_chemical_properties_physical Heat-sensitive
_space_group_crystal_system monoclinic
_space_group_IT_number 11
_space_group_name_Hall '-P 2yb'
_space_group_name_H-M_alt 'P 1 21/m 1'
_symmetry_space_group_name_Hall '-P 2yb'
_symmetry_space_group_name_H-M 'P 1 21/m 1'
_atom_sites_solution_hydrogens NOREF
_audit_creation_method SHELXL-2018/3
_audit_update_record
;
2019-08-01 deposited with the CCDC.    2019-09-06 downloaded from the CCDC.
;
_cell_angle_alpha 90
_cell_angle_beta 104.332(7)
_cell_angle_gamma 90
_cell_formula_units_Z 2
_cell_length_a 10.899(3)
_cell_length_b 16.264(5)
_cell_length_c 10.897(3)
_cell_measurement_reflns_used 1960
_cell_measurement_temperature 298(2)
_cell_measurement_theta_max 25.33
_cell_measurement_theta_min 2.30
_cell_volume 1871.5(9)
_computing_cell_refinement 'Bruker SAINT'
_computing_data_collection 'Bruker APEX3'
_computing_data_reduction 'Bruker SAINT  A'
_computing_molecular_graphics 'Bruker SHELXTL'
_computing_publication_material 'Bruker SHELXTL'
_computing_structure_refinement 'SHELXL-2018/3 (Sheldrick, 2018)'
_computing_structure_solution 'SHELXT 2018/2 (Sheldrick, 2018)'
_diffrn_ambient_temperature 298(2)
_diffrn_measured_fraction_theta_full 0.999
_diffrn_measured_fraction_theta_max 0.997
_diffrn_measurement_device_type 'Bruker APEX-II CCD'
_diffrn_measurement_method '\f and \w scans'
_diffrn_radiation_type MoK\a
_diffrn_radiation_wavelength 0.71073
_diffrn_reflns_av_R_equivalents 0.0623
_diffrn_reflns_av_unetI/netI 0.0541
_diffrn_reflns_Laue_measured_fraction_full 0.999
_diffrn_reflns_Laue_measured_fraction_max 0.997
_diffrn_reflns_limit_h_max 10
_diffrn_reflns_limit_h_min -13
_diffrn_reflns_limit_k_max 19
_diffrn_reflns_limit_k_min -19
_diffrn_reflns_limit_l_max 13
_diffrn_reflns_limit_l_min -10
_diffrn_reflns_number 16299
_diffrn_reflns_point_group_measured_fraction_full 0.999
_diffrn_reflns_point_group_measured_fraction_max 0.997
_diffrn_reflns_theta_full 25.242
_diffrn_reflns_theta_max 25.454
_diffrn_reflns_theta_min 2.300
_diffrn_source 'fine-focus sealed tube'
_exptl_absorpt_coefficient_mu 1.338
_exptl_absorpt_correction_T_max 0.9835
_exptl_absorpt_correction_T_min 0.9587
_exptl_absorpt_correction_type empirical
_exptl_absorpt_process_details SADABS
_exptl_crystal_colour 'translucent colourless'
_exptl_crystal_density_diffrn 1.397
_exptl_crystal_description block
_exptl_crystal_F_000 800
_exptl_crystal_size_max 0.012
_exptl_crystal_size_mid 0.007
_exptl_crystal_size_min 0.005
_refine_diff_density_max 0.696
_refine_diff_density_min -0.782
_refine_diff_density_rms 0.100
_refine_ls_extinction_method none
_refine_ls_goodness_of_fit_ref 1.041
_refine_ls_hydrogen_treatment constr
_refine_ls_matrix_type full
_refine_ls_number_parameters 366
_refine_ls_number_reflns 3589
_refine_ls_number_restraints 66
_refine_ls_restrained_S_all 1.036
_refine_ls_R_factor_all 0.0756
_refine_ls_R_factor_gt 0.0484
_refine_ls_shift/su_max 0.001
_refine_ls_shift/su_mean 0.000
_refine_ls_structure_factor_coef Fsqd
_refine_ls_weighting_details 'w=1/[\s^2^(Fo^2^)+(0.0682P)^2^+2.1383P] where P=(Fo^2^+2Fc^2^)/3'
_refine_ls_weighting_scheme calc
_refine_ls_wR_factor_gt 0.1170
_refine_ls_wR_factor_ref 0.1331
_reflns_Friedel_coverage 0.000
_reflns_number_gt 2731
_reflns_number_total 3589
_reflns_threshold_expression 'I > 2\s(I)'
_cod_data_source_file c9sc04043a2.cif
_cod_data_source_block 1np
_cod_depositor_comments
;
The following automatic conversions were performed:

'_exptl_absorpt_correction_type' value 'EMPIRICAL' changed to
'empirical' according to
/home/data/users/saulius/crontab/automatic-downloads/rss-feeds/RSC/lib/dictionaries/cif_core.dic
dictionary named 'cif_core.dic' version 2.4.2 from 2011-04-26.

Automatic conversion script
Id: cif_fix_values 4973 2017-02-22 13:04:09Z antanas 
;
_cod_database_code 1552290
_shelx_shelxl_version_number 2018/3
_shelx_space_group_comment
;
The symmetry employed for this shelxl refinement is uniquely defined
by the following loop, which should always be used as a source of
symmetry information in preference to the above space-group names.
They are only intended as comments.
;
_shelx_estimated_absorpt_t_min 0.984
_shelx_estimated_absorpt_t_max 0.993

loop_
_space_group_symop_operation_xyz
'x, y, z'
'-x, y+1/2, -z'
'-x, -y, -z'
'x, -y-1/2, z'

loop_
_atom_site_label
_atom_site_type_symbol
_atom_site_fract_x
_atom_site_fract_y
_atom_site_fract_z
_atom_site_U_iso_or_equiv
_atom_site_adp_type
_atom_site_occupancy
_atom_site_site_symmetry_order
_atom_site_calc_flag
_atom_site_refinement_flags_posn
_atom_site_refinement_flags_adp
_atom_site_refinement_flags_occupancy
_atom_site_disorder_assembly
_atom_site_disorder_group
Zn1 Zn 0.30859(8) 0.34134(3) 0.27607(8) 0.03061(18) Uani 1 1 d . . . . .
O1 O 0.4956(5) 0.3178(3) 0.2937(7) 0.0620(18) Uani 1 1 d . . . . .
O2 O 1.1223(6) 0.3171(3) 0.2562(7) 0.057(2) Uani 1 1 d . . . . .
O3 O 0.3264(6) 0.3181(4) 0.4629(5) 0.080(2) Uani 1 1 d . . . . .
O4 O 0.2836(7) 0.3174(3) 1.0883(6) 0.064(2) Uani 1 1 d . . . . .
C1 C 0.5450(10) 0.250000 0.2839(10) 0.035(2) Uani 1 2 d S T P A .
C2 C 0.6761(9) 0.250000 0.2645(10) 0.038(2) Uani 1 2 d S T P . .
C3 C 0.7577(17) 0.1929(11) 0.3215(19) 0.049(5) Uani 0.5 1 d . . P A -1
H3 H 0.730958 0.152048 0.368763 0.059 Uiso 0.5 1 calc R U P A -1
C4 C 0.8812(16) 0.1933(9) 0.3117(17) 0.053(4) Uani 0.5 1 d . . P A -1
H4 H 0.935344 0.152316 0.353207 0.063 Uiso 0.5 1 calc R U P A -1
C5 C 0.9277(10) 0.250000 0.2451(11) 0.042(3) Uani 1 2 d S T P . .
C6 C 0.8420(14) 0.3110(9) 0.1765(15) 0.044(4) Uani 0.5 1 d . . P A -1
C7 C 0.7162(11) 0.3113(16) 0.1892(12) 0.036(5) Uani 0.5 1 d . . P A -1
C8 C 0.6213(16) 0.3681(13) 0.107(2) 0.081(6) Uani 0.5 1 d . . P A -1
H8 H 0.535787 0.364688 0.105327 0.097 Uiso 0.5 1 calc R U P A -1
C9 C 0.6608(16) 0.4217(13) 0.0373(19) 0.095(8) Uani 0.5 1 d . . P A -1
H9 H 0.603703 0.460999 -0.004883 0.114 Uiso 0.5 1 calc R U P A -1
C10 C 0.7830(19) 0.4238(13) 0.023(2) 0.098(8) Uani 0.5 1 d . . P A -1
H10 H 0.803542 0.460697 -0.034441 0.118 Uiso 0.5 1 calc R U P A -1
C11 C 0.8773(15) 0.3709(11) 0.0928(17) 0.066(5) Uani 0.5 1 d . . P A -1
H11 H 0.960339 0.374362 0.085492 0.080 Uiso 0.5 1 calc R U P A -1
C12 C 1.0689(9) 0.250000 0.2524(9) 0.038(2) Uani 1 2 d S T P A .
C13 C 0.3176(10) 0.250000 0.5126(10) 0.046(3) Uani 1 2 d S T P B .
C14 C 0.2964(10) 0.250000 0.6421(9) 0.035(2) Uani 1 2 d S T P . .
C15 C 0.335(2) 0.1817(11) 0.724(2) 0.052(5) Uani 0.5 1 d . . P B -1
H15 H 0.366927 0.134481 0.695503 0.062 Uiso 0.5 1 calc R U P B -1
C16 C 0.323(2) 0.1868(12) 0.8497(19) 0.053(5) Uani 0.5 1 d . . P B -1
H16 H 0.349977 0.142003 0.902609 0.064 Uiso 0.5 1 calc R U P B -1
C17 C 0.2774(9) 0.250000 0.8966(9) 0.035(2) Uani 1 2 d S T P . .
C18 C 0.237(2) 0.3219(9) 0.8133(16) 0.037(4) Uani 0.5 1 d . . P B -1
C19 C 0.250(2) 0.3183(13) 0.689(2) 0.045(5) Uani 0.5 1 d . U P B -1
C20 C 0.1925(16) 0.3870(9) 0.6066(16) 0.056(4) Uani 0.5 1 d . . P B -1
H20 H 0.188143 0.382219 0.520556 0.067 Uiso 0.5 1 calc R U P B -1
C21 C 0.1459(15) 0.4554(9) 0.6452(14) 0.053(4) Uani 0.5 1 d . . P B -1
H21 H 0.122303 0.500148 0.591501 0.064 Uiso 0.5 1 calc R U P B -1
C22 C 0.1346(16) 0.4567(9) 0.7649(18) 0.070(5) Uani 0.5 1 d . . P B -1
H22 H 0.095516 0.502128 0.790631 0.083 Uiso 0.5 1 calc R U P B -1
C23 C 0.1776(14) 0.3947(9) 0.8537(13) 0.045(4) Uani 0.5 1 d . . P B -1
H23 H 0.168912 0.399387 0.936177 0.054 Uiso 0.5 1 calc R U P B -1
C24 C 0.2777(10) 0.250000 1.0336(10) 0.039(2) Uani 1 2 d S T P B .
C25 C 0.3299(16) 0.5154(6) 0.3820(8) 0.063(5) Uani 0.5 1 d G U P C -1
H25 H 0.329049 0.488414 0.457092 0.075 Uiso 0.5 1 calc R U P C -1
C26 C 0.3383(16) 0.6006(6) 0.3799(9) 0.074(9) Uani 0.5 1 d G U P C -1
H26 H 0.343056 0.630693 0.453540 0.088 Uiso 0.5 1 calc R U P C -1
C27 C 0.3395(14) 0.6409(4) 0.2678(12) 0.052(5) Uani 0.5 1 d G U P C -1
C28 C 0.3324(13) 0.5960(5) 0.1577(10) 0.071(6) Uani 0.5 1 d G U P C -1
H28 H 0.333246 0.622940 0.082665 0.085 Uiso 0.5 1 calc R U P C -1
C29 C 0.3240(13) 0.5107(5) 0.1598(9) 0.071(6) Uani 0.5 1 d G U P C -1
H29 H 0.319240 0.480662 0.086215 0.085 Uiso 0.5 1 calc R U P C -1
N1 N 0.3228(14) 0.4704(4) 0.2720(10) 0.030(5) Uani 0.5 1 d G . P C -1
C30 C 0.3371(16) 0.7336(6) 0.2482(16) 0.065(3) Uani 0.5 1 d . . P C -1
H30A H 0.265619 0.748124 0.178962 0.078 Uiso 0.5 1 calc R U P C -1
H30B H 0.413891 0.750631 0.225353 0.078 Uiso 0.5 1 calc R U P C -1
C32 C 0.4144(15) 0.9993(8) 0.3242(19) 0.056(4) Uani 0.5 1 d . . P C -1
H32 H 0.487927 1.028688 0.325448 0.067 Uiso 0.5 1 calc R U P C -1
C33 C 0.4227(19) 0.9146(9) 0.3462(19) 0.064(5) Uani 0.5 1 d . U P C -1
H33 H 0.500871 0.888167 0.364850 0.077 Uiso 0.5 1 calc R U P C -1
C35 C 0.2066(17) 0.9143(8) 0.3203(17) 0.062(5) Uani 0.5 1 d . . P C -1
H35 H 0.131696 0.887191 0.321209 0.074 Uiso 0.5 1 calc R U P C -1
C36 C 0.2098(15) 0.9966(9) 0.2993(16) 0.051(5) Uani 0.5 1 d . . P C -1
H36 H 0.132888 1.024469 0.281100 0.061 Uiso 0.5 1 calc R U P C -1
C31 C 0.3268(16) 0.7790(6) 0.3683(16) 0.065(3) Uani 0.5 1 d . . P C -1
H31A H 0.399971 0.766821 0.437083 0.078 Uiso 0.5 1 calc R U P C -1
H31B H 0.251413 0.761252 0.393118 0.078 Uiso 0.5 1 calc R U P C -1
C34 C 0.320(2) 0.8736(12) 0.340(2) 0.056(5) Uani 0.5 1 d . . P C -1
N2 N 0.3072(19) 1.0383(8) 0.3021(17) 0.035(4) Uani 0.5 1 d . U P C -1
O5 O 1.007679 0.066460 0.008420 0.175(8) Uani 0.5 1 d . U P D -1
O6 O 0.979109 0.196140 -0.076779 0.189(9) Uani 0.5 1 d . U P D -1
C37 C 0.985459 0.129890 -0.036039 0.138(10) Uani 0.5 1 d . U P D -1

loop_
_atom_site_aniso_label
_atom_site_aniso_U_11
_atom_site_aniso_U_22
_atom_site_aniso_U_33
_atom_site_aniso_U_23
_atom_site_aniso_U_13
_atom_site_aniso_U_12
Zn1 0.0356(4) 0.0237(3) 0.0363(4) 0.0024(3) 0.0161(2) 0.0014(3)
O1 0.040(3) 0.036(3) 0.116(6) -0.012(3) 0.030(4) 0.001(2)
O2 0.037(3) 0.046(3) 0.092(6) -0.004(3) 0.025(4) -0.008(2)
O3 0.097(5) 0.112(5) 0.030(3) 0.016(3) 0.013(3) -0.048(4)
O4 0.117(8) 0.049(3) 0.033(3) 0.003(2) 0.031(5) 0.014(3)
C1 0.032(6) 0.034(6) 0.039(6) 0.000 0.009(5) 0.000
C2 0.037(6) 0.039(6) 0.041(6) 0.000 0.014(5) 0.000
C3 0.040(10) 0.032(9) 0.085(15) 0.027(8) 0.033(11) 0.009(7)
C4 0.050(11) 0.038(9) 0.073(12) 0.015(8) 0.021(10) 0.014(7)
C5 0.036(6) 0.041(6) 0.057(7) 0.000 0.025(6) 0.000
C6 0.037(8) 0.047(8) 0.053(9) 0.017(7) 0.019(7) 0.003(6)
C7 0.011(8) 0.044(12) 0.051(12) 0.013(6) 0.005(7) 0.007(5)
C8 0.038(9) 0.098(14) 0.111(17) 0.045(13) 0.028(10) 0.013(9)
C9 0.051(11) 0.125(18) 0.112(17) 0.084(15) 0.026(11) 0.038(11)
C10 0.078(14) 0.110(16) 0.121(19) 0.077(15) 0.054(13) 0.029(12)
C11 0.044(9) 0.086(12) 0.076(12) 0.033(10) 0.026(9) 0.004(8)
C12 0.031(5) 0.058(7) 0.027(5) 0.000 0.014(4) 0.000
C13 0.042(6) 0.069(8) 0.028(6) 0.000 0.011(5) 0.000
C14 0.050(7) 0.034(5) 0.023(5) 0.000 0.012(5) 0.000
C15 0.065(12) 0.046(9) 0.052(12) -0.002(8) 0.029(11) 0.007(10)
C16 0.082(14) 0.053(10) 0.034(11) 0.008(8) 0.031(12) 0.013(11)
C17 0.035(5) 0.040(6) 0.028(5) 0.000 0.008(5) 0.000
C18 0.069(12) 0.025(7) 0.020(8) -0.002(6) 0.015(8) -0.001(8)
C19 0.077(13) 0.012(7) 0.056(16) 0.015(6) 0.039(13) 0.009(10)
C20 0.077(12) 0.040(8) 0.047(9) 0.015(7) 0.009(8) 0.009(8)
C21 0.070(11) 0.045(8) 0.049(9) 0.006(7) 0.023(8) 0.025(8)
C22 0.076(12) 0.039(8) 0.102(15) 0.004(9) 0.038(11) 0.029(8)
C23 0.061(10) 0.047(9) 0.032(7) -0.005(6) 0.024(7) 0.012(7)
C24 0.033(5) 0.054(7) 0.032(6) 0.000 0.010(5) 0.000
C25 0.14(2) 0.029(8) 0.019(7) 0.002(6) 0.023(10) 0.001(9)
C26 0.13(3) 0.065(18) 0.028(11) 0.000(10) 0.022(12) -0.005(17)
C27 0.051(10) 0.017(6) 0.081(14) 0.008(7) 0.003(9) -0.006(6)
C28 0.106(15) 0.036(8) 0.074(12) 0.012(8) 0.030(12) 0.009(8)
C29 0.118(16) 0.027(7) 0.079(13) 0.012(7) 0.046(12) -0.006(8)
N1 0.029(8) 0.036(8) 0.033(9) -0.005(7) 0.020(6) -0.008(7)
C30 0.088(8) 0.015(5) 0.092(10) 0.013(4) 0.020(6) 0.001(4)
C32 0.038(9) 0.025(7) 0.101(13) -0.003(8) 0.008(9) -0.008(6)
C33 0.068(12) 0.026(7) 0.095(14) 0.008(8) 0.014(10) 0.018(8)
C35 0.066(11) 0.027(7) 0.101(14) 0.003(8) 0.038(11) -0.008(7)
C36 0.048(10) 0.028(7) 0.083(12) 0.000(6) 0.029(9) 0.003(6)
C31 0.088(8) 0.015(5) 0.092(10) 0.013(4) 0.020(6) 0.001(4)
C34 0.076(14) 0.029(8) 0.064(16) -0.006(10) 0.020(11) 0.000(8)
N2 0.043(8) 0.017(5) 0.045(8) -0.009(5) 0.011(6) 0.006(5)
O5 0.180(16) 0.144(12) 0.196(16) 0.022(13) 0.038(12) -0.032(12)
O6 0.135(14) 0.181(14) 0.227(18) 0.030(13) 0.002(12) -0.023(12)
C37 0.128(13) 0.138(13) 0.142(13) 0.006(9) 0.025(9) -0.003(9)

loop_
_atom_type_symbol
_atom_type_description
_atom_type_scat_dispersion_real
_atom_type_scat_dispersion_imag
_atom_type_scat_source
C C 0.0033 0.0016 'International Tables Vol C Tables 4.2.6.8 and 6.1.1.4'
H H 0.0000 0.0000 'International Tables Vol C Tables 4.2.6.8 and 6.1.1.4'
N N 0.0061 0.0033 'International Tables Vol C Tables 4.2.6.8 and 6.1.1.4'
O O 0.0106 0.0060 'International Tables Vol C Tables 4.2.6.8 and 6.1.1.4'
Zn Zn 0.2839 1.4301 'International Tables Vol C Tables 4.2.6.8 and 6.1.1.4'

loop_
_geom_angle_atom_site_label_1
_geom_angle_atom_site_label_2
_geom_angle_atom_site_label_3
_geom_angle
_geom_angle_site_symmetry_1
_geom_angle_site_symmetry_3
O2 Zn1 O3 85.1(2) 1_455 .
O2 Zn1 O4 88.5(2) 1_455 1_554
O3 Zn1 O4 158.2(2) . 1_554
O2 Zn1 O1 157.94(19) 1_455 .
O3 Zn1 O1 91.5(2) . .
O4 Zn1 O1 86.6(2) 1_554 .
O2 Zn1 N1 105.6(4) 1_455 .
O3 Zn1 N1 102.5(3) . .
O4 Zn1 N1 99.3(3) 1_554 .
O1 Zn1 N1 96.5(4) . .
O2 Zn1 Zn1 78.79(14) 1_455 4_565
O3 Zn1 Zn1 79.3(2) . 4_565
O4 Zn1 Zn1 78.98(14) 1_554 4_565
O1 Zn1 Zn1 79.15(14) . 4_565
N1 Zn1 Zn1 175.3(4) . 4_565
C1 O1 Zn1 127.1(6) . .
C12 O2 Zn1 128.9(6) . 1_655
C13 O3 Zn1 127.0(6) . .
C24 O4 Zn1 129.0(6) . 1_556
O1 C1 O1 124.9(9) . 4_565
O1 C1 C2 117.5(5) . .
O1 C1 C2 117.5(5) 4_565 .
C3 C2 C7 119.5(12) . .
C3 C2 C1 119.1(10) . .
C7 C2 C1 121.4(8) . .
C2 C3 C4 121.0(15) . .
C2 C3 H3 119.5 . .
C4 C3 H3 119.5 . .
C5 C4 C3 123.4(14) . .
C5 C4 H4 118.3 . .
C3 C4 H4 118.3 . .
C4 C5 C6 118.0(12) . .
C4 C5 C12 118.8(10) . .
C6 C5 C12 123.0(8) . .
C7 C6 C5 118.2(14) . .
C7 C6 C11 118.4(15) . .
C5 C6 C11 123.4(13) . .
C6 C7 C2 119.8(15) . .
C6 C7 C8 118.9(15) . .
C2 C7 C8 120.6(11) . .
C9 C8 C7 118.8(15) . .
C9 C8 H8 120.6 . .
C7 C8 H8 120.6 . .
C8 C9 C10 123.6(17) . .
C8 C9 H9 118.2 . .
C10 C9 H9 118.2 . .
C9 C10 C11 121.0(15) . .
C9 C10 H10 119.5 . .
C11 C10 H10 119.5 . .
C10 C11 C6 118.7(14) . .
C10 C11 H11 120.7 . .
C6 C11 H11 120.7 . .
O2 C12 O2 124.6(10) . 4_565
O2 C12 C5 117.7(5) . .
O2 C12 C5 117.7(5) 4_565 .
O3 C13 O3 125.3(10) 4_565 .
O3 C13 C14 117.3(5) 4_565 .
O3 C13 C14 117.3(5) . .
C19 C14 C15 118.3(11) . .
C19 C14 C13 121.0(9) . .
C15 C14 C13 120.5(9) . .
C16 C15 C14 118.9(16) . .
C16 C15 H15 120.6 . .
C14 C15 H15 120.6 . .
C17 C16 C15 124.3(17) . .
C17 C16 H16 117.8 . .
C15 C16 H16 117.8 . .
C16 C17 C18 118.0(12) . .
C16 C17 C24 119.1(10) . .
C18 C17 C24 122.6(8) . .
C19 C18 C23 119.0(16) . .
C19 C18 C17 118.2(15) . .
C23 C18 C17 122.8(14) . .
C14 C19 C18 122.3(16) . .
C14 C19 C20 121.6(16) . .
C18 C19 C20 115.3(18) . .
C21 C20 C19 125.2(16) . .
C21 C20 H20 117.4 . .
C19 C20 H20 117.4 . .
C20 C21 C22 117.1(14) . .
C20 C21 H21 121.5 . .
C22 C21 H21 121.5 . .
C21 C22 C23 124.5(13) . .
C21 C22 H22 117.7 . .
C23 C22 H22 117.7 . .
C22 C23 C18 118.2(13) . .
C22 C23 H23 120.9 . .
C18 C23 H23 120.9 . .
O4 C24 O4 124.0(10) 4_565 .
O4 C24 C17 117.9(5) 4_565 .
O4 C24 C17 117.9(5) . .
C26 C25 N1 120.0 . .
C26 C25 H25 120.0 . .
N1 C25 H25 120.0 . .
C25 C26 C27 120.0 . .
C25 C26 H26 120.0 . .
C27 C26 H26 120.0 . .
C28 C27 C26 120.0 . .
C28 C27 C30 113.9(10) . .
C26 C27 C30 125.9(10) . .
C27 C28 C29 120.0 . .
C27 C28 H28 120.0 . .
C29 C28 H28 120.0 . .
C28 C29 N1 120.0 . .
C28 C29 H29 120.0 . .
N1 C29 H29 120.0 . .
C29 N1 C25 120.0 . .
C29 N1 Zn1 120.3(5) . .
C25 N1 Zn1 119.7(5) . .
C27 C30 C31 111.1(10) . .
C27 C30 H30A 109.4 . .
C31 C30 H30A 109.4 . .
C27 C30 H30B 109.4 . .
C31 C30 H30B 109.4 . .
H30A C30 H30B 108.0 . .
N2 C32 C33 122.0(17) . .
N2 C32 H32 119.0 . .
C33 C32 H32 119.0 . .
C34 C33 C32 118.7(18) . .
C34 C33 H33 120.6 . .
C32 C33 H33 120.6 . .
C36 C35 C34 116.3(16) . .
C36 C35 H35 121.9 . .
C34 C35 H35 121.9 . .
N2 C36 C35 125.8(16) . .
N2 C36 H36 117.1 . .
C35 C36 H36 117.1 . .
C30 C31 C34 108.4(12) . .
C30 C31 H31A 110.0 . .
C34 C31 H31A 110.0 . .
C30 C31 H31B 110.0 . .
C34 C31 H31B 110.0 . .
H31A C31 H31B 108.4 . .
C33 C34 C35 119.7(19) . .
C33 C34 C31 119.7(19) . .
C35 C34 C31 120.3(18) . .
C36 N2 C32 117.3(13) . .
O5 C37 O6 171.401(3) . .

loop_
_geom_bond_atom_site_label_1
_geom_bond_atom_site_label_2
_geom_bond_distance
_geom_bond_site_symmetry_2
Zn1 O2 2.027(6) 1_455
Zn1 O3 2.032(5) .
Zn1 O4 2.034(6) 1_554
Zn1 O1 2.035(5) .
Zn1 N1 2.107(6) .
Zn1 Zn1 2.9710(13) 4_565
O1 C1 1.243(6) .
O2 C12 1.233(6) .
O3 C13 1.247(7) .
O4 C24 1.243(7) .
C1 C2 1.495(13) .
C2 C3 1.329(18) .
C2 C7 1.43(2) .
C3 C4 1.38(2) .
C3 H3 0.9300 .
C4 C5 1.348(17) .
C4 H4 0.9300 .
C5 C6 1.440(17) .
C5 C12 1.521(13) .
C6 C7 1.411(17) .
C6 C11 1.45(2) .
C7 C8 1.51(2) .
C8 C9 1.29(2) .
C8 H8 0.9300 .
C9 C10 1.38(2) .
C9 H9 0.9300 .
C10 C11 1.41(2) .
C10 H10 0.9300 .
C11 H11 0.9300 .
C13 C14 1.486(13) .
C14 C19 1.37(2) .
C14 C15 1.424(19) .
C15 C16 1.41(3) .
C15 H15 0.9300 .
C16 C17 1.301(19) .
C16 H16 0.9300 .
C17 C18 1.479(18) .
C17 C24 1.492(13) .
C18 C19 1.40(3) .
C18 C23 1.47(2) .
C19 C20 1.48(2) .
C20 C21 1.33(2) .
C20 H20 0.9300 .
C21 C22 1.34(2) .
C21 H21 0.9300 .
C22 C23 1.40(2) .
C22 H22 0.9300 .
C23 H23 0.9300 .
C25 C26 1.3900 .
C25 N1 1.3900 .
C25 H25 0.9300 .
C26 C27 1.3900 .
C26 H26 0.9300 .
C27 C28 1.3900 .
C27 C30 1.522(11) .
C28 C29 1.3900 .
C28 H28 0.9300 .
C29 N1 1.3900 .
C29 H29 0.9300 .
C30 C31 1.531(19) .
C30 H30A 0.9700 .
C30 H30B 0.9700 .
C32 N2 1.30(2) .
C32 C33 1.40(2) .
C32 H32 0.9300 .
C33 C34 1.29(3) .
C33 H33 0.9300 .
C35 C36 1.360(19) .
C35 C34 1.37(3) .
C35 H35 0.9300 .
C36 N2 1.25(2) .
C36 H36 0.9300 .
C31 C34 1.57(2) .
C31 H31A 0.9700 .
C31 H31B 0.9700 .
O5 C37 1.1400(3) .
O6 C37 1.1609(3) .

loop_
_geom_torsion_atom_site_label_1
_geom_torsion_atom_site_label_2
_geom_torsion_atom_site_label_3
_geom_torsion_atom_site_label_4
_geom_torsion
_geom_torsion_site_symmetry_1
_geom_torsion_site_symmetry_4
Zn1 O1 C1 O1 -19.5(17) . 4_565
Zn1 O1 C1 C2 163.4(7) . .
O1 C1 C2 C3 141.8(13) . .
O1 C1 C2 C3 -35.6(17) 4_565 .
O1 C1 C2 C7 -36.4(17) . .
O1 C1 C2 C7 146.2(12) 4_565 .
C7 C2 C3 C4 2(3) . .
C1 C2 C3 C4 -176.5(15) . .
C2 C3 C4 C5 0(3) . .
C3 C4 C5 C6 -3(3) . .
C3 C4 C5 C12 173.5(16) . .
C4 C5 C6 C7 4(2) . .
C12 C5 C6 C7 -172.1(13) . .
C4 C5 C6 C11 -174.5(16) . .
C12 C5 C6 C11 9(2) . .
C5 C6 C7 C2 -2(3) . .
C11 C6 C7 C2 176.1(16) . .
C5 C6 C7 C8 -172.9(17) . .
C11 C6 C7 C8 6(3) . .
C3 C2 C7 C6 0(3) . .
C1 C2 C7 C6 177.9(13) . .
C3 C2 C7 C8 169.9(17) . .
C1 C2 C7 C8 -12(2) . .
C6 C7 C8 C9 -8(3) . .
C2 C7 C8 C9 -178(2) . .
C7 C8 C9 C10 8(4) . .
C8 C9 C10 C11 -6(4) . .
C9 C10 C11 C6 3(3) . .
C7 C6 C11 C10 -3(3) . .
C5 C6 C11 C10 175.1(18) . .
Zn1 O2 C12 O2 -2.6(16) 1_655 4_565
Zn1 O2 C12 C5 176.2(7) 1_655 .
C4 C5 C12 O2 -140.8(12) . .
C6 C5 C12 O2 35.2(16) . .
C4 C5 C12 O2 38.1(15) . 4_565
C6 C5 C12 O2 -145.9(11) . 4_565
Zn1 O3 C13 O3 18.2(18) . 4_565
Zn1 O3 C13 C14 -162.5(7) . .
O3 C13 C14 C19 -161.3(16) 4_565 .
O3 C13 C14 C19 19(2) . .
O3 C13 C14 C15 24.8(18) 4_565 .
O3 C13 C14 C15 -154.6(13) . .
C19 C14 C15 C16 0(3) . .
C13 C14 C15 C16 174.6(15) . .
C14 C15 C16 C17 1(3) . .
C15 C16 C17 C18 -1(3) . .
C15 C16 C17 C24 -176.1(16) . .
C16 C17 C18 C19 -1(3) . .
C24 C17 C18 C19 174.4(17) . .
C16 C17 C18 C23 176.7(17) . .
C24 C17 C18 C23 -8(2) . .
C15 C14 C19 C18 -2(4) . .
C13 C14 C19 C18 -176.1(19) . .
C15 C14 C19 C20 -171.4(15) . .
C13 C14 C19 C20 15(3) . .
C23 C18 C19 C14 -175.2(17) . .
C17 C18 C19 C14 2(4) . .
C23 C18 C19 C20 -5(3) . .
C17 C18 C19 C20 172.1(15) . .
C14 C19 C20 C21 -179.9(19) . .
C18 C19 C20 C21 10(3) . .
C19 C20 C21 C22 -10(3) . .
C20 C21 C22 C23 5(3) . .
C21 C22 C23 C18 -1(3) . .
C19 C18 C23 C22 2(3) . .
C17 C18 C23 C22 -175.7(16) . .
Zn1 O4 C24 O4 1.8(18) 1_556 4_565
Zn1 O4 C24 C17 -171.4(6) 1_556 .
C16 C17 C24 O4 -22.0(18) . 4_565
C18 C17 C24 O4 163.0(13) . 4_565
C16 C17 C24 O4 151.6(14) . .
C18 C17 C24 O4 -23.4(17) . .
N1 C25 C26 C27 0.0 . .
C25 C26 C27 C28 0.0 . .
C25 C26 C27 C30 174.5(14) . .
C26 C27 C28 C29 0.0 . .
C30 C27 C28 C29 -175.2(13) . .
C27 C28 C29 N1 0.0 . .
C28 C29 N1 C25 0.0 . .
C28 C29 N1 Zn1 179.5(10) . .
C26 C25 N1 C29 0.0 . .
C26 C25 N1 Zn1 -179.5(10) . .
C28 C27 C30 C31 172.2(11) . .
C26 C27 C30 C31 -2.7(18) . .
N2 C32 C33 C34 2(3) . .
C34 C35 C36 N2 -3(3) . .
C27 C30 C31 C34 -177.9(14) . .
C32 C33 C34 C35 -4(3) . .
C32 C33 C34 C31 -178.2(18) . .
C36 C35 C34 C33 4(3) . .
C36 C35 C34 C31 178.6(16) . .
C30 C31 C34 C33 -82(2) . .
C30 C31 C34 C35 104(2) . .
C35 C36 N2 C32 2(3) . .
C33 C32 N2 C36 -1(3) . .
